data_1558957
loop_
_publ_author_name
'Qiu, Haile'
'Dai, Qiang'
'He, Jiafeng'
'Li, Wenbo'
'Zhang, Junliang'

_publ_section_title
;
 Access to P-Chiral sec- and tert-Phosphine Oxides Enabled by
 Le-Phos-Catalyzed Asymmetric Kinetic Resolution
;
_journal_name_full 'Chemical Science'
_journal_paper_doi 10.1039/D0SC04041J
_journal_year 2020
_chemical_absolute_configuration ad
_chemical_formula_moiety '2(C22 H31 O P), 0.5(H2 O)'
_chemical_formula_sum 'C44 H63 O2.5 P2'
_chemical_formula_weight 693.88
_space_group_crystal_system monoclinic
_space_group_IT_number 5
_space_group_name_Hall 'C 2y'
_space_group_name_H-M_alt 'C 1 2 1'
_atom_sites_solution_hydrogens mixed
_atom_sites_solution_primary dual
_audit_creation_date 2019-06-26
_audit_creation_method
;
Olex2 1.2
(compiled 2018.05.29 svn.r3508 for OlexSys, GUI svn.r5506)
;
_audit_update_record
;
2020-02-23 deposited with the CCDC.	2020-09-02 downloaded from the CCDC.
;
_cell_angle_alpha 90
_cell_angle_beta 98.8380(10)
_cell_angle_gamma 90
_cell_formula_units_Z 4
_cell_length_a 11.20990(10)
_cell_length_b 17.2004(2)
_cell_length_c 21.3573(2)
_cell_measurement_reflns_used 37495
_cell_measurement_temperature 100.01(10)
_cell_measurement_theta_max 74.2510
_cell_measurement_theta_min 4.7420
_cell_volume 4069.11(7)
_computing_cell_refinement 'CrysAlisPro 1.171.39.32a (Rigaku OD, 2017)'
_computing_data_collection 'CrysAlisPro 1.171.39.32a (Rigaku OD, 2017)'
_computing_data_reduction 'CrysAlisPro 1.171.39.32a (Rigaku OD, 2017)'
_computing_molecular_graphics 'Olex2 (Dolomanov et al., 2009)'
_computing_publication_material 'Olex2 (Dolomanov et al., 2009)'
_computing_structure_refinement 'ShelXL (Sheldrick, 2015)'
_computing_structure_solution 'ShelXT (Sheldrick, 2015)'
_diffrn_ambient_environment N~2~
_diffrn_ambient_temperature 100.01(10)
_diffrn_detector 'CCD plate'
_diffrn_measured_fraction_theta_full 0.998
_diffrn_measured_fraction_theta_max 0.998
_diffrn_measurement_details
;
List of Runs (angles in degrees, time in seconds):

  # Type    Start    End  Width  t~exp~   \w     \q     \k     \f   Frames
#--------------------------------------------------------------------------
  1  \w     42.00  75.00   1.00    1.00    --    0.00  19.00   0.00   33
  2  \w     25.00  70.00   1.00    1.00    --    0.00  57.00-180.00   45
  3  \w    -12.00  75.00   1.00    1.00    --    0.00  38.00   0.00   87
  4  \w    -23.00  24.00   1.00    1.00    --    0.00  57.00 -90.00   47
  5  \w    -23.00  30.00   1.00    1.00    --    0.00  19.00 120.00   53
  6  \w    -16.00  35.00   1.00    1.00    --    0.00  38.00 150.00   51
  7  \w     42.00  82.00   1.00    1.00    --    0.00  19.00 120.00   40
  8  \w    -23.00   9.00   1.00    1.00    --    0.00  57.00-150.00   32
  9  \w    -22.00  10.00   1.00    1.00    --    0.00  57.00-180.00   32
 10  \w     39.00  88.00   1.00    1.00    --    0.00  57.00 -90.00   49
 11  \w    -22.00  12.00   1.00    1.00    --    0.00  19.00   0.00   34
 12  \w     53.00  85.00   1.00    1.00    --    0.00  38.00 150.00   32
 13  \w     26.00  88.00   1.00    1.00    --    0.00  57.00-150.00   62
 14  \w    -30.00  69.00   1.00    1.00    --    0.00  77.00  30.00   99
 15  \w     81.00 128.00   1.00    1.00    --   95.80 -82.00 120.00   47
 16  \w      7.00 120.00   1.00    1.00    --   95.80 -61.00 -60.00  113
 17  \w     74.00 102.00   1.00    1.00    --   95.80  50.00 -37.62   28
 18  \w     65.00 108.00   1.00    1.00    --   95.80  77.00-149.40   43
 19  \w     68.00 144.00   1.00    1.00    --   95.80  68.00 152.98   76
 20  \w    117.00 171.00   1.00    1.00    --   95.80  77.00  54.03   54
 21  \w     75.00 101.00   1.00    1.00    --   95.80  47.00 127.10   26
 22  \w     63.00  89.00   1.00    1.00    --   95.80  82.00  90.00   26
 23  \w    130.00 156.00   1.00    1.00    --   95.80  82.00  90.00   26
 24  \w     72.00 153.00   1.00    1.00    --   95.80  61.00-180.00   81
 25  \w     63.00  90.00   1.00    1.00    --   95.80  82.00 -90.00   27
 26  \w     63.00  92.00   1.00    1.00    --   95.80  82.00  60.00   29
 27  \w    108.00 185.00   1.00    1.00    --   95.80  82.00  60.00   77
 28  \w     63.00  89.00   1.00    1.00    --   95.80  82.00 120.00   26
 29  \w      6.00 128.00   1.00    1.00    --   95.80 -82.00  60.00  122
 30  \w     69.00 168.00   1.00    1.00    --   95.80  65.00 -83.21   99
 31  \w     65.00  91.00   1.00    1.00    --   95.80  77.00-120.00   26
 32  \w     65.00  90.00   1.00    1.00    --   95.80  77.00 120.00   25
 33  \w     66.00  91.00   1.00    1.00    --   95.80  76.00-159.91   25
 34  \w     65.00  90.00   1.00    1.00    --   95.80  77.00  54.03   25
 35  \w     65.00  90.00   1.00    1.00    --   95.80  77.00  30.00   25
 36  \w     75.00 182.00   1.00    1.00    --   95.80  45.00 150.00  107
 37  \w     65.00 185.00   1.00    1.00    --   95.80  77.00   0.00  120
 38  \w    124.00 150.00   1.00    1.00    --   95.80  77.00 -30.00   26
 39  \w     71.00  96.00   1.00    1.00    --   95.80  61.00 -30.00   25
 40  \w     71.00  97.00   1.00    1.00    --   95.80  61.00  60.00   26
 41  \w     14.00 120.00   1.00    1.00    --   95.80 -61.00  60.00  106
 42  \w     65.00  90.00   1.00    1.00    --   95.80  77.00 -60.00   25
 43  \w     65.00  90.00   1.00    1.00    --   95.80  77.00 150.00   25
 44  \w     65.00  91.00   1.00    1.00    --   95.80  77.00  90.00   26
 45  \w     63.00  88.00   1.00    1.00    --   95.80  82.00   0.00   25
 46  \w     71.00 162.00   1.00    1.00    --   95.80  61.00-150.00   91
 47  \w     71.00 185.00   1.00    1.00    --   95.80  58.00-102.67  114
 48  \w     65.00  91.00   1.00    1.00    --   95.80  77.00 -90.00   26
 49  \w     76.00 148.00   1.00    1.00    --   95.80  45.00   0.00   72
 50  \w     75.00 107.00   1.00    1.00    --   95.80  45.00  60.00   32
 51  \w    112.00 150.00   1.00    1.00    --   95.80  45.00  60.00   38
 52  \w     75.00 105.00   1.00    1.00    --   95.80  45.00  90.00   30
 53  \w     76.00 102.00   1.00    1.00    --   95.80  45.00 120.00   26
 54  \w     69.00  94.00   1.00    1.00    --   95.80  66.00-176.69   25
 55  \w    145.00 170.00   1.00    1.00    --   95.80  82.00 -30.00   25
 56  \w     63.00  88.00   1.00    1.00    --   95.80  82.00 -30.00   25
 57  \w     65.00  95.00   1.00    1.00    --   95.80  77.00 -30.00   30
 58  \w     63.00  89.00   1.00    1.00    --   95.80  82.00-120.00   26
 59  \w     63.00  89.00   1.00    1.00    --   95.80  82.00-150.00   26
 60  \w     66.00  91.00   1.00    1.00    --   95.80  77.00-180.00   25
 61  \w     60.00 122.00   1.00    1.00    --   95.80 -82.00 -60.00   62
 62  \w    120.00 185.00   1.00    1.00    --   95.80  50.00 -37.62   65
 63  \w    117.00 143.00   1.00    1.00    --   95.80  47.00 127.10   26
 64  \w    136.00 182.00   1.00    1.00    --   95.80  79.00 -12.10   46
 65  \w     96.00 122.00   1.00    1.00    --   95.80 -82.00-180.00   26
 66  \w     47.00 102.00   1.00    1.00    --   95.80 -82.00-120.00   55
 67  \w     64.00  90.00   1.00    1.00    --   95.80  79.00 -12.10   26
;
_diffrn_measurement_device 'four-circle diffractometer'
_diffrn_measurement_device_type 'XtaLAB AFC12 (RINC): Kappa dual home/near'
_diffrn_measurement_method '\w scans'
_diffrn_orient_matrix_type 'CrysAlisPro convention (1999,Acta A55,543-557)'
_diffrn_orient_matrix_UB_11 -0.1290706000
_diffrn_orient_matrix_UB_12 -0.0093952000
_diffrn_orient_matrix_UB_13 0.0153146000
_diffrn_orient_matrix_UB_21 0.0487450000
_diffrn_orient_matrix_UB_22 0.0063723000
_diffrn_orient_matrix_UB_23 0.0712636000
_diffrn_orient_matrix_UB_31 -0.0171526000
_diffrn_orient_matrix_UB_32 0.0889037000
_diffrn_orient_matrix_UB_33 -0.0034914000
_diffrn_radiation_monochromator graphite
_diffrn_radiation_probe x-ray
_diffrn_radiation_type CuK\a
_diffrn_radiation_wavelength 1.54184
_diffrn_reflns_av_R_equivalents 0.0428
_diffrn_reflns_av_unetI/netI 0.0240
_diffrn_reflns_Laue_measured_fraction_full 0.998
_diffrn_reflns_Laue_measured_fraction_max 0.998
_diffrn_reflns_limit_h_max 13
_diffrn_reflns_limit_h_min -13
_diffrn_reflns_limit_k_max 20
_diffrn_reflns_limit_k_min -19
_diffrn_reflns_limit_l_max 25
_diffrn_reflns_limit_l_min -25
_diffrn_reflns_number 46113
_diffrn_reflns_point_group_measured_fraction_full 0.952
_diffrn_reflns_point_group_measured_fraction_max 0.952
_diffrn_reflns_theta_full 67.077
_diffrn_reflns_theta_max 67.077
_diffrn_reflns_theta_min 4.190
_diffrn_source 'fine-focus sealed X-ray tube'
_diffrn_source_type 'Enhance (Cu) X-ray Source'
_exptl_absorpt_coefficient_mu 1.230
_exptl_absorpt_correction_T_max 1.00000
_exptl_absorpt_correction_T_min 0.46554
_exptl_absorpt_correction_type multi-scan
_exptl_absorpt_process_details
;
CrysAlisPro 1.171.39.32a (Rigaku Oxford Diffraction, 2017)
Empirical absorption correction using spherical harmonics,
 implemented in SCALE3 ABSPACK scaling algorithm.
;
_exptl_crystal_colour 'clear light colourless'
_exptl_crystal_colour_lustre clear
_exptl_crystal_colour_modifier light
_exptl_crystal_colour_primary colourless
_exptl_crystal_density_diffrn 1.133
_exptl_crystal_description block
_exptl_crystal_F_000 1508
_exptl_crystal_size_max 0.46
_exptl_crystal_size_mid 0.32
_exptl_crystal_size_min 0.28
_refine_diff_density_max 0.246
_refine_diff_density_min -0.169
_refine_diff_density_rms 0.035
_refine_ls_abs_structure_details
;
 Flack x determined using 3109 quotients [(I+)-(I-)]/[(I+)+(I-)]
 (Parsons, Flack and Wagner, Acta Cryst. B69 (2013) 249-259).
;
_refine_ls_abs_structure_Flack 0.020(5)
_refine_ls_extinction_coef 0.00030(6)
_refine_ls_extinction_expression Fc^*^=kFc[1+0.001xFc^2^\l^3^/sin(2\q)]^-1/4^
_refine_ls_extinction_method 'SHELXL-2016/6 (Sheldrick 2016)'
_refine_ls_goodness_of_fit_ref 1.028
_refine_ls_hydrogen_treatment mixed
_refine_ls_matrix_type full
_refine_ls_number_parameters 466
_refine_ls_number_reflns 6942
_refine_ls_number_restraints 1
_refine_ls_restrained_S_all 1.028
_refine_ls_R_factor_all 0.0269
_refine_ls_R_factor_gt 0.0267
_refine_ls_shift/su_max 0.001
_refine_ls_shift/su_mean 0.000
_refine_ls_structure_factor_coef Fsqd
_refine_ls_weighting_details 'w=1/[\s^2^(Fo^2^)+(0.0432P)^2^+1.6880P] where P=(Fo^2^+2Fc^2^)/3'
_refine_ls_weighting_scheme calc
_refine_ls_wR_factor_gt 0.0701
_refine_ls_wR_factor_ref 0.0702
_reflns_Friedel_coverage 0.841
_reflns_Friedel_fraction_full 0.902
_reflns_Friedel_fraction_max 0.902
_reflns_number_gt 6895
_reflns_number_total 6942
_reflns_threshold_expression 'I > 2\s(I)'
_cod_data_source_file d0sc04041j2.cif
_cod_data_source_block exp_923
_cod_original_formula_sum 'C44 H63 O2.50 P2'
_cod_database_code 1558957
_shelx_shelxl_version_number 2016/6
_shelx_space_group_comment
;
The symmetry employed for this shelxl refinement is uniquely defined
by the following loop, which should always be used as a source of
symmetry information in preference to the above space-group names.
They are only intended as comments.
;
_reflns_odcompleteness_completeness 99.92
_reflns_odcompleteness_iscentric 1
_reflns_odcompleteness_theta 66.97
_olex2_refinement_description
;
1. Fixed Uiso
 At 1.2 times of:
  All C(H) groups
 At 1.5 times of:
  All C(H,H,H) groups, All O(H,H) groups
2. Others
 Fixed Sof: H3A(0.5) H3B(0.5)
3.a Free rotating group:
 O3(H3A,H3B)
3.b Aromatic/amide H refined with riding coordinates:
 C6(H6), C2(H2), C4(H4), C34(H34), C32(H32), C36(H36), C27(H27), C18(H18),
 C26(H26), C17(H17), C16(H16), C25(H25)
3.c Idealised Me refined as rotating group:
 C10(H10A,H10B,H10C), C8(H8A,H8B,H8C), C21(H21A,H21B,H21C), C12(H12A,H12B,
 H12C), C13(H13A,H13B,H13C), C44(H44A,H44B,H44C), C9(H9A,H9B,H9C), C14(H14A,
 H14B,H14C), C42(H42A,H42B,H42C), C22(H22A,H22B,H22C), C38(H38A,H38B,H38C),
 C43(H43A,H43B,H43C), C39(H39A,H39B,H39C), C30(H30A,H30B,H30C), C29(H29A,H29B,
 H29C), C40(H40A,H40B,H40C)
;
_olex2_submission_special_instructions 'No special instructions were received'
_oxdiff_exptl_absorpt_empirical_details
;
Empirical correction (ABSPACK) includes:
- Absorption correction using spherical harmonics
- Frame scaling
;
_oxdiff_exptl_absorpt_empirical_full_max 1.663
_oxdiff_exptl_absorpt_empirical_full_min 0.602

loop_
_space_group_symop_operation_xyz
'x, y, z'
'-x, y, -z'
'x+1/2, y+1/2, z'
'-x+1/2, y+1/2, -z'

loop_
_atom_site_label
_atom_site_type_symbol
_atom_site_fract_x
_atom_site_fract_y
_atom_site_fract_z
_atom_site_U_iso_or_equiv
_atom_site_adp_type
_atom_site_occupancy
_atom_site_site_symmetry_order
_atom_site_calc_flag
_atom_site_refinement_flags_posn
_atom_site_refinement_flags_adp
_atom_site_refinement_flags_occupancy
_atom_site_disorder_assembly
_atom_site_disorder_group
P1 P 0.63698(4) 0.40464(3) 0.93240(2) 0.01440(12) Uani 1 1 d . . . . .
P2 P 0.31884(5) 0.52961(3) 0.40508(2) 0.01782(13) Uani 1 1 d . . . . .
O1 O 0.65190(13) 0.31904(9) 0.94054(7) 0.0212(3) Uani 1 1 d . . . . .
O2 O 0.29292(16) 0.44629(10) 0.39042(7) 0.0278(4) Uani 1 1 d . . . . .
C6 C 0.45304(18) 0.51184(12) 0.89961(9) 0.0161(4) Uani 1 1 d . . . . .
H6 H 0.514531 0.548657 0.904467 0.019 Uiso 1 1 calc R . . . .
C2 C 0.39126(18) 0.37693(13) 0.90038(9) 0.0161(4) Uani 1 1 d . . . . .
H2 H 0.411403 0.324655 0.905798 0.019 Uiso 1 1 calc R . . . .
C4 C 0.24452(18) 0.47848(12) 0.87750(9) 0.0150(4) Uani 1 1 d . . . . .
H4 H 0.164213 0.493516 0.867206 0.018 Uiso 1 1 calc R . . . .
C34 C 0.31175(18) 0.58813(13) 0.61253(9) 0.0168(4) Uani 1 1 d . . . . .
H34 H 0.308945 0.599709 0.654815 0.020 Uiso 1 1 calc R . . . .
C41 C 0.29337(19) 0.73535(13) 0.58654(10) 0.0191(4) Uani 1 1 d . . . . .
C15 C 0.71663(18) 0.42040(12) 0.81618(10) 0.0173(4) Uani 1 1 d . . . . .
C20 C 0.72678(17) 0.44947(12) 0.87860(9) 0.0144(4) Uani 1 1 d . . . . .
C1 C 0.48196(18) 0.43370(13) 0.90745(9) 0.0154(4) Uani 1 1 d . . . . .
C5 C 0.33300(17) 0.53630(12) 0.88451(9) 0.0147(4) Uani 1 1 d . . . . .
C7 C 0.16650(18) 0.33994(13) 0.87764(10) 0.0180(4) Uani 1 1 d . . . . .
C31 C 0.32035(19) 0.55398(13) 0.48751(10) 0.0191(4) Uani 1 1 d . . . . .
C19 C 0.80550(17) 0.51172(12) 0.89818(10) 0.0166(4) Uani 1 1 d . . . . .
C10 C 0.0988(2) 0.34362(14) 0.80947(11) 0.0247(5) Uani 1 1 d . . . . .
H10A H 0.153839 0.332496 0.780339 0.037 Uiso 1 1 calc GR . . . .
H10B H 0.065556 0.394681 0.801206 0.037 Uiso 1 1 calc GR . . . .
H10C H 0.034855 0.305975 0.804263 0.037 Uiso 1 1 calc GR . . . .
C8 C 0.2114(2) 0.25684(13) 0.89191(11) 0.0226(5) Uani 1 1 d . . . . .
H8A H 0.143816 0.221907 0.887135 0.034 Uiso 1 1 calc GR . . . .
H8B H 0.253360 0.254071 0.934557 0.034 Uiso 1 1 calc GR . . . .
H8C H 0.265194 0.242399 0.862973 0.034 Uiso 1 1 calc GR . . . .
C32 C 0.31603(19) 0.63081(13) 0.50630(10) 0.0190(4) Uani 1 1 d . . . . .
H32 H 0.317154 0.670242 0.476609 0.023 Uiso 1 1 calc R . . . .
C37 C 0.3185(2) 0.44195(14) 0.64154(10) 0.0225(5) Uani 1 1 d . . . . .
C11 C 0.30350(18) 0.62291(12) 0.87613(9) 0.0161(4) Uani 1 1 d . . . . .
C23 C 0.21480(19) 0.59628(13) 0.35965(9) 0.0177(4) Uani 1 1 d . . . . .
C21 C 0.6318(2) 0.35527(14) 0.79290(10) 0.0234(5) Uani 1 1 d . . . . .
H21A H 0.651274 0.310239 0.819036 0.035 Uiso 1 1 calc GR . . . .
H21B H 0.639713 0.343024 0.749878 0.035 Uiso 1 1 calc GR . . . .
H21C H 0.550321 0.370965 0.794938 0.035 Uiso 1 1 calc GR . . . .
C36 C 0.32057(19) 0.49392(13) 0.53095(10) 0.0188(4) Uani 1 1 d . . . . .
H36 H 0.322786 0.442589 0.517491 0.023 Uiso 1 1 calc R . . . .
C27 C 0.1647(2) 0.69193(15) 0.27721(11) 0.0303(5) Uani 1 1 d . . . . .
H27 H 0.187889 0.725610 0.247216 0.036 Uiso 1 1 calc R . . . .
C12 C 0.3465(2) 0.65204(14) 0.81511(10) 0.0234(5) Uani 1 1 d . . . . .
H12A H 0.431195 0.641696 0.817335 0.035 Uiso 1 1 calc GR . . . .
H12B H 0.332475 0.706980 0.810799 0.035 Uiso 1 1 calc GR . . . .
H12C H 0.302597 0.625605 0.779188 0.035 Uiso 1 1 calc GR . . . .
C28 C 0.2508(2) 0.64458(14) 0.31270(10) 0.0222(5) Uani 1 1 d . . . . .
C18 C 0.87304(18) 0.54340(13) 0.85469(10) 0.0202(4) Uani 1 1 d . . . . .
H18 H 0.924232 0.585122 0.866719 0.024 Uiso 1 1 calc R . . . .
C13 C 0.36884(19) 0.67038(13) 0.93223(10) 0.0198(4) Uani 1 1 d . . . . .
H13A H 0.348620 0.650075 0.971137 0.030 Uiso 1 1 calc GR . . . .
H13B H 0.344162 0.723790 0.927672 0.030 Uiso 1 1 calc GR . . . .
H13C H 0.454495 0.666892 0.932886 0.030 Uiso 1 1 calc GR . . . .
C44 C 0.2991(2) 0.74900(14) 0.65792(10) 0.0219(5) Uani 1 1 d . . . . .
H44A H 0.375485 0.731224 0.679808 0.033 Uiso 1 1 calc GR . . . .
H44B H 0.235135 0.720819 0.672857 0.033 Uiso 1 1 calc GR . . . .
H44C H 0.290378 0.803499 0.665780 0.033 Uiso 1 1 calc GR . . . .
C26 C 0.0452(2) 0.68936(15) 0.28614(12) 0.0324(6) Uani 1 1 d . . . . .
H26 H -0.011640 0.720422 0.261491 0.039 Uiso 1 1 calc R . . . .
C9 C 0.0780(2) 0.36021(15) 0.92377(11) 0.0260(5) Uani 1 1 d . . . . .
H9A H 0.045954 0.411416 0.914544 0.039 Uiso 1 1 calc GR . . . .
H9B H 0.119708 0.358625 0.966503 0.039 Uiso 1 1 calc GR . . . .
H9C H 0.013082 0.323204 0.918970 0.039 Uiso 1 1 calc GR . . . .
C14 C 0.16782(19) 0.63883(13) 0.87131(11) 0.0205(5) Uani 1 1 d . . . . .
H14A H 0.125876 0.615118 0.833540 0.031 Uiso 1 1 calc GR . . . .
H14B H 0.153851 0.693907 0.869723 0.031 Uiso 1 1 calc GR . . . .
H14C H 0.138787 0.617420 0.907653 0.031 Uiso 1 1 calc GR . . . .
C3 C 0.27018(17) 0.39925(13) 0.88513(9) 0.0158(4) Uani 1 1 d . . . . .
C24 C 0.0931(2) 0.59442(15) 0.36923(10) 0.0239(5) Uani 1 1 d . . . . .
C42 C 0.3924(2) 0.78572(14) 0.56431(11) 0.0262(5) Uani 1 1 d . . . . .
H42A H 0.379874 0.839205 0.574378 0.039 Uiso 1 1 calc GR . . . .
H42B H 0.388925 0.780239 0.519335 0.039 Uiso 1 1 calc GR . . . .
H42C H 0.470056 0.769113 0.585350 0.039 Uiso 1 1 calc GR . . . .
C33 C 0.31003(17) 0.64981(13) 0.56922(10) 0.0171(4) Uani 1 1 d . . . . .
C17 C 0.86504(19) 0.51372(13) 0.79395(10) 0.0221(5) Uani 1 1 d . . . . .
H17 H 0.912244 0.534676 0.765950 0.027 Uiso 1 1 calc R . . . .
C16 C 0.7873(2) 0.45322(14) 0.77484(10) 0.0217(5) Uani 1 1 d . . . . .
H16 H 0.782042 0.434028 0.733796 0.026 Uiso 1 1 calc R . . . .
C22 C 0.8221(2) 0.54675(14) 0.96372(11) 0.0253(5) Uani 1 1 d . . . . .
H22A H 0.745336 0.563569 0.973400 0.038 Uiso 1 1 calc GR . . . .
H22B H 0.875723 0.590470 0.965327 0.038 Uiso 1 1 calc GR . . . .
H22C H 0.855795 0.508507 0.994114 0.038 Uiso 1 1 calc GR . . . .
C25 C 0.0098(2) 0.64107(16) 0.33131(12) 0.0300(6) Uani 1 1 d . . . . .
H25 H -0.071015 0.639576 0.336576 0.036 Uiso 1 1 calc R . . . .
C35 C 0.31748(18) 0.51018(13) 0.59483(10) 0.0186(4) Uani 1 1 d . . . . .
C38 C 0.3226(3) 0.46829(17) 0.70959(12) 0.0389(6) Uani 1 1 d . . . . .
H38A H 0.393271 0.499497 0.721962 0.058 Uiso 1 1 calc GR . . . .
H38B H 0.325244 0.423635 0.736731 0.058 Uiso 1 1 calc GR . . . .
H38C H 0.251842 0.498410 0.713148 0.058 Uiso 1 1 calc GR . . . .
C43 C 0.1692(2) 0.76273(14) 0.55270(11) 0.0247(5) Uani 1 1 d . . . . .
H43A H 0.107116 0.730715 0.565528 0.037 Uiso 1 1 calc GR . . . .
H43B H 0.166707 0.758696 0.507685 0.037 Uiso 1 1 calc GR . . . .
H43C H 0.156468 0.815841 0.563795 0.037 Uiso 1 1 calc GR . . . .
C39 C 0.4274(2) 0.38954(16) 0.63731(13) 0.0364(6) Uani 1 1 d . . . . .
H39A H 0.422942 0.370200 0.594845 0.055 Uiso 1 1 calc GR . . . .
H39B H 0.427141 0.346666 0.666063 0.055 Uiso 1 1 calc GR . . . .
H39C H 0.500438 0.418907 0.648357 0.055 Uiso 1 1 calc GR . . . .
C30 C 0.0494(2) 0.54470(19) 0.41904(13) 0.0377(6) Uani 1 1 d . . . . .
H30A H 0.074053 0.491852 0.414297 0.057 Uiso 1 1 calc GR . . . .
H30B H -0.037091 0.547167 0.414304 0.057 Uiso 1 1 calc GR . . . .
H30C H 0.083323 0.563344 0.460317 0.057 Uiso 1 1 calc GR . . . .
C29 C 0.3778(2) 0.64479(19) 0.29682(14) 0.0404(7) Uani 1 1 d . . . . .
H29A H 0.433187 0.661369 0.333178 0.061 Uiso 1 1 calc GR . . . .
H29B H 0.382049 0.679821 0.262243 0.061 Uiso 1 1 calc GR . . . .
H29C H 0.398731 0.593299 0.284977 0.061 Uiso 1 1 calc GR . . . .
C40 C 0.2038(2) 0.39188(18) 0.62284(14) 0.0397(7) Uani 1 1 d . . . . .
H40A H 0.133721 0.421888 0.627896 0.060 Uiso 1 1 calc GR . . . .
H40B H 0.207992 0.346795 0.649590 0.060 Uiso 1 1 calc GR . . . .
H40C H 0.198628 0.375890 0.579443 0.060 Uiso 1 1 calc GR . . . .
O3 O 0.500000 0.21303(14) 1.000000 0.0262(5) Uani 1 2 d S T P . .
H3A H 0.453501 0.246904 1.012313 0.039 Uiso 0.5 1 d G . . . .
H3B H 0.545812 0.238781 0.979435 0.039 Uiso 0.5 1 d G . . . .
H1 H 0.665(2) 0.4413(15) 0.9828(11) 0.017(6) Uiso 1 1 d . . . . .
H2A H 0.422(2) 0.5540(15) 0.3940(12) 0.018(6) Uiso 1 1 d . . . . .

loop_
_atom_site_aniso_label
_atom_site_aniso_U_11
_atom_site_aniso_U_22
_atom_site_aniso_U_33
_atom_site_aniso_U_23
_atom_site_aniso_U_13
_atom_site_aniso_U_12
P1 0.0128(2) 0.0142(3) 0.0165(2) 0.00158(18) 0.00342(17) -0.00015(18)
P2 0.0226(3) 0.0167(3) 0.0141(2) 0.00055(19) 0.00288(18) 0.0040(2)
O1 0.0186(7) 0.0164(8) 0.0295(8) 0.0053(6) 0.0069(6) 0.0024(6)
O2 0.0452(10) 0.0178(9) 0.0199(7) -0.0011(6) 0.0031(7) 0.0045(7)
C6 0.0147(9) 0.0143(11) 0.0196(10) 0.0014(7) 0.0039(7) -0.0023(7)
C2 0.0186(9) 0.0132(11) 0.0171(9) 0.0007(7) 0.0052(7) 0.0015(8)
C4 0.0141(10) 0.0163(11) 0.0149(9) 0.0008(7) 0.0033(7) 0.0010(7)
C34 0.0163(10) 0.0206(12) 0.0136(9) 0.0001(8) 0.0026(7) -0.0007(8)
C41 0.0237(10) 0.0147(11) 0.0195(10) -0.0007(8) 0.0053(8) -0.0008(8)
C15 0.0172(9) 0.0162(12) 0.0181(9) 0.0017(8) 0.0014(7) 0.0038(8)
C20 0.0125(9) 0.0142(11) 0.0164(9) 0.0010(7) 0.0018(7) 0.0034(7)
C1 0.0145(9) 0.0175(11) 0.0152(9) 0.0000(7) 0.0052(7) -0.0014(8)
C5 0.0179(9) 0.0143(11) 0.0125(9) 0.0008(8) 0.0043(7) 0.0004(8)
C7 0.0169(9) 0.0140(11) 0.0234(10) -0.0003(8) 0.0037(8) -0.0026(8)
C31 0.0205(10) 0.0196(12) 0.0167(10) 0.0009(8) 0.0011(8) 0.0024(8)
C19 0.0136(9) 0.0160(12) 0.0201(10) 0.0018(8) 0.0027(7) 0.0022(7)
C10 0.0231(10) 0.0190(12) 0.0298(12) -0.0029(9) -0.0030(9) -0.0051(9)
C8 0.0203(10) 0.0146(12) 0.0327(12) 0.0007(9) 0.0032(9) -0.0051(8)
C32 0.0225(10) 0.0171(12) 0.0173(10) 0.0035(8) 0.0034(8) 0.0005(8)
C37 0.0261(11) 0.0204(12) 0.0209(10) 0.0047(9) 0.0034(8) -0.0011(9)
C11 0.0167(10) 0.0127(11) 0.0190(10) 0.0014(8) 0.0032(7) -0.0010(8)
C23 0.0216(10) 0.0162(11) 0.0151(9) -0.0027(8) 0.0020(8) 0.0029(8)
C21 0.0311(11) 0.0209(12) 0.0171(10) -0.0015(8) 0.0003(8) -0.0025(9)
C36 0.0225(10) 0.0155(11) 0.0180(10) 0.0002(8) 0.0013(8) 0.0017(8)
C27 0.0466(14) 0.0180(13) 0.0230(11) 0.0032(9) -0.0049(10) -0.0004(10)
C12 0.0302(11) 0.0176(12) 0.0234(11) 0.0057(9) 0.0079(9) 0.0002(9)
C28 0.0290(12) 0.0169(12) 0.0197(10) 0.0011(8) 0.0003(9) -0.0042(9)
C18 0.0152(9) 0.0185(12) 0.0268(11) 0.0050(9) 0.0025(8) -0.0022(8)
C13 0.0201(10) 0.0151(11) 0.0235(11) -0.0011(8) 0.0013(8) -0.0015(8)
C44 0.0256(11) 0.0209(13) 0.0201(11) -0.0033(8) 0.0064(8) -0.0014(9)
C26 0.0363(13) 0.0236(13) 0.0318(12) -0.0071(10) -0.0125(10) 0.0128(10)
C9 0.0212(10) 0.0219(13) 0.0374(13) -0.0034(10) 0.0119(9) -0.0072(9)
C14 0.0175(10) 0.0164(12) 0.0269(11) 0.0023(8) 0.0012(8) 0.0014(8)
C3 0.0164(9) 0.0184(11) 0.0133(9) -0.0004(8) 0.0042(7) -0.0012(8)
C24 0.0235(11) 0.0262(13) 0.0222(11) -0.0063(9) 0.0042(9) 0.0024(9)
C42 0.0321(12) 0.0202(13) 0.0284(12) -0.0024(9) 0.0112(9) -0.0054(10)
C33 0.0145(9) 0.0181(11) 0.0186(10) 0.0001(8) 0.0019(7) -0.0010(8)
C17 0.0205(10) 0.0241(13) 0.0234(11) 0.0084(9) 0.0083(8) 0.0032(9)
C16 0.0262(11) 0.0228(13) 0.0162(10) 0.0020(8) 0.0040(8) 0.0049(9)
C22 0.0298(12) 0.0228(13) 0.0240(11) -0.0051(9) 0.0068(9) -0.0104(9)
C25 0.0251(12) 0.0309(15) 0.0327(13) -0.0089(10) 0.0004(10) 0.0109(10)
C35 0.0168(10) 0.0194(12) 0.0195(10) 0.0021(8) 0.0025(7) 0.0003(8)
C38 0.0638(19) 0.0294(15) 0.0239(12) 0.0061(10) 0.0078(12) -0.0025(13)
C43 0.0283(12) 0.0194(12) 0.0263(12) -0.0007(9) 0.0035(9) 0.0034(9)
C39 0.0428(14) 0.0313(16) 0.0362(13) 0.0150(11) 0.0093(11) 0.0099(11)
C30 0.0247(12) 0.0527(19) 0.0384(14) 0.0047(12) 0.0132(10) -0.0022(11)
C29 0.0344(14) 0.0489(18) 0.0392(15) 0.0198(12) 0.0096(11) -0.0081(12)
C40 0.0383(14) 0.0353(17) 0.0428(15) 0.0132(12) -0.0023(11) -0.0127(12)
O3 0.0253(11) 0.0157(12) 0.0394(13) 0.000 0.0105(10) 0.000

loop_
_atom_type_symbol
_atom_type_description
_atom_type_scat_dispersion_real
_atom_type_scat_dispersion_imag
_atom_type_scat_source
C C 0.0181 0.0091 'International Tables Vol C Tables 4.2.6.8 and 6.1.1.4'
H H 0.0000 0.0000 'International Tables Vol C Tables 4.2.6.8 and 6.1.1.4'
O O 0.0492 0.0322 'International Tables Vol C Tables 4.2.6.8 and 6.1.1.4'
P P 0.2955 0.4335 'International Tables Vol C Tables 4.2.6.8 and 6.1.1.4'

loop_
_geom_angle_atom_site_label_1
_geom_angle_atom_site_label_2
_geom_angle_atom_site_label_3
_geom_angle
_geom_angle_site_symmetry_1
_geom_angle_site_symmetry_3
_geom_angle_publ_flag
O1 P1 C20 115.56(9) . . ?
O1 P1 C1 113.17(9) . . ?
O1 P1 H1 112.9(12) . . ?
C20 P1 H1 103.9(11) . . ?
C1 P1 C20 107.33(9) . . ?
C1 P1 H1 102.8(11) . . ?
O2 P2 C31 113.65(10) . . ?
O2 P2 C23 114.17(10) . . ?
O2 P2 H2A 115.3(12) . . ?
C31 P2 C23 106.52(10) . . ?
C31 P2 H2A 103.3(11) . . ?
C23 P2 H2A 102.6(11) . . ?
C1 C6 H6 119.4 . . ?
C1 C6 C5 121.19(19) . . ?
C5 C6 H6 119.4 . . ?
C1 C2 H2 120.1 . . ?
C3 C2 H2 120.1 . . ?
C3 C2 C1 119.7(2) . . ?
C5 C4 H4 118.2 . . ?
C5 C4 C3 123.52(18) . . ?
C3 C4 H4 118.2 . . ?
C33 C34 H34 118.6 . . ?
C35 C34 H34 118.6 . . ?
C35 C34 C33 122.87(19) . . ?
C44 C41 C42 107.34(18) . . ?
C44 C41 C33 113.46(18) . . ?
C44 C41 C43 108.46(18) . . ?
C42 C41 C43 108.99(19) . . ?
C33 C41 C42 110.17(18) . . ?
C33 C41 C43 108.33(17) . . ?
C20 C15 C21 122.08(18) . . ?
C16 C15 C20 118.9(2) . . ?
C16 C15 C21 119.00(19) . . ?
C15 C20 P1 118.42(16) . . ?
C19 C20 P1 121.24(15) . . ?
C19 C20 C15 120.33(18) . . ?
C6 C1 P1 119.99(15) . . ?
C6 C1 C2 120.68(19) . . ?
C2 C1 P1 119.19(16) . . ?
C6 C5 C11 120.16(18) . . ?
C4 C5 C6 116.91(19) . . ?
C4 C5 C11 122.93(18) . . ?
C10 C7 C9 108.88(18) . . ?
C10 C7 C3 109.07(17) . . ?
C8 C7 C10 109.06(18) . . ?
C8 C7 C9 107.96(18) . . ?
C8 C7 C3 112.28(17) . . ?
C3 C7 C9 109.53(18) . . ?
C32 C31 P2 120.57(16) . . ?
C32 C31 C36 120.9(2) . . ?
C36 C31 P2 118.50(17) . . ?
C20 C19 C22 124.11(18) . . ?
C18 C19 C20 118.56(19) . . ?
C18 C19 C22 117.33(19) . . ?
C7 C10 H10A 109.5 . . ?
C7 C10 H10B 109.5 . . ?
C7 C10 H10C 109.5 . . ?
H10A C10 H10B 109.5 . . ?
H10A C10 H10C 109.5 . . ?
H10B C10 H10C 109.5 . . ?
C7 C8 H8A 109.5 . . ?
C7 C8 H8B 109.5 . . ?
C7 C8 H8C 109.5 . . ?
H8A C8 H8B 109.5 . . ?
H8A C8 H8C 109.5 . . ?
H8B C8 H8C 109.5 . . ?
C31 C32 H32 119.6 . . ?
C31 C32 C33 120.8(2) . . ?
C33 C32 H32 119.6 . . ?
C35 C37 C40 109.52(18) . . ?
C38 C37 C35 112.9(2) . . ?
C38 C37 C39 109.0(2) . . ?
C38 C37 C40 108.4(2) . . ?
C39 C37 C35 109.68(18) . . ?
C39 C37 C40 107.2(2) . . ?
C5 C11 C12 108.99(17) . . ?
C5 C11 C13 110.91(17) . . ?
C5 C11 C14 112.08(17) . . ?
C13 C11 C12 108.22(18) . . ?
C14 C11 C12 108.73(17) . . ?
C14 C11 C13 107.82(17) . . ?
C28 C23 P2 121.66(17) . . ?
C28 C23 C24 120.4(2) . . ?
C24 C23 P2 117.80(17) . . ?
C15 C21 H21A 109.5 . . ?
C15 C21 H21B 109.5 . . ?
C15 C21 H21C 109.5 . . ?
H21A C21 H21B 109.5 . . ?
H21A C21 H21C 109.5 . . ?
H21B C21 H21C 109.5 . . ?
C31 C36 H36 119.8 . . ?
C31 C36 C35 120.4(2) . . ?
C35 C36 H36 119.8 . . ?
C28 C27 H27 119.6 . . ?
C26 C27 H27 119.6 . . ?
C26 C27 C28 120.7(2) . . ?
C11 C12 H12A 109.5 . . ?
C11 C12 H12B 109.5 . . ?
C11 C12 H12C 109.5 . . ?
H12A C12 H12B 109.5 . . ?
H12A C12 H12C 109.5 . . ?
H12B C12 H12C 109.5 . . ?
C23 C28 C29 122.9(2) . . ?
C27 C28 C23 118.8(2) . . ?
C27 C28 C29 118.2(2) . . ?
C19 C18 H18 119.5 . . ?
C17 C18 C19 121.1(2) . . ?
C17 C18 H18 119.5 . . ?
C11 C13 H13A 109.5 . . ?
C11 C13 H13B 109.5 . . ?
C11 C13 H13C 109.5 . . ?
H13A C13 H13B 109.5 . . ?
H13A C13 H13C 109.5 . . ?
H13B C13 H13C 109.5 . . ?
C41 C44 H44A 109.5 . . ?
C41 C44 H44B 109.5 . . ?
C41 C44 H44C 109.5 . . ?
H44A C44 H44B 109.5 . . ?
H44A C44 H44C 109.5 . . ?
H44B C44 H44C 109.5 . . ?
C27 C26 H26 119.8 . . ?
C25 C26 C27 120.4(2) . . ?
C25 C26 H26 119.8 . . ?
C7 C9 H9A 109.5 . . ?
C7 C9 H9B 109.5 . . ?
C7 C9 H9C 109.5 . . ?
H9A C9 H9B 109.5 . . ?
H9A C9 H9C 109.5 . . ?
H9B C9 H9C 109.5 . . ?
C11 C14 H14A 109.5 . . ?
C11 C14 H14B 109.5 . . ?
C11 C14 H14C 109.5 . . ?
H14A C14 H14B 109.5 . . ?
H14A C14 H14C 109.5 . . ?
H14B C14 H14C 109.5 . . ?
C2 C3 C7 122.2(2) . . ?
C4 C3 C2 118.00(19) . . ?
C4 C3 C7 119.79(18) . . ?
C23 C24 C30 122.9(2) . . ?
C25 C24 C23 118.7(2) . . ?
C25 C24 C30 118.5(2) . . ?
C41 C42 H42A 109.5 . . ?
C41 C42 H42B 109.5 . . ?
C41 C42 H42C 109.5 . . ?
H42A C42 H42B 109.5 . . ?
H42A C42 H42C 109.5 . . ?
H42B C42 H42C 109.5 . . ?
C34 C33 C41 123.67(19) . . ?
C32 C33 C34 117.3(2) . . ?
C32 C33 C41 118.85(19) . . ?
C18 C17 H17 119.9 . . ?
C16 C17 C18 120.22(19) . . ?
C16 C17 H17 119.9 . . ?
C15 C16 H16 119.6 . . ?
C17 C16 C15 120.9(2) . . ?
C17 C16 H16 119.6 . . ?
C19 C22 H22A 109.5 . . ?
C19 C22 H22B 109.5 . . ?
C19 C22 H22C 109.5 . . ?
H22A C22 H22B 109.5 . . ?
H22A C22 H22C 109.5 . . ?
H22B C22 H22C 109.5 . . ?
C26 C25 C24 121.0(2) . . ?
C26 C25 H25 119.5 . . ?
C24 C25 H25 119.5 . . ?
C34 C35 C37 123.53(19) . . ?
C34 C35 C36 117.71(19) . . ?
C36 C35 C37 118.7(2) . . ?
C37 C38 H38A 109.5 . . ?
C37 C38 H38B 109.5 . . ?
C37 C38 H38C 109.5 . . ?
H38A C38 H38B 109.5 . . ?
H38A C38 H38C 109.5 . . ?
H38B C38 H38C 109.5 . . ?
C41 C43 H43A 109.5 . . ?
C41 C43 H43B 109.5 . . ?
C41 C43 H43C 109.5 . . ?
H43A C43 H43B 109.5 . . ?
H43A C43 H43C 109.5 . . ?
H43B C43 H43C 109.5 . . ?
C37 C39 H39A 109.5 . . ?
C37 C39 H39B 109.5 . . ?
C37 C39 H39C 109.5 . . ?
H39A C39 H39B 109.5 . . ?
H39A C39 H39C 109.5 . . ?
H39B C39 H39C 109.5 . . ?
C24 C30 H30A 109.5 . . ?
C24 C30 H30B 109.5 . . ?
C24 C30 H30C 109.5 . . ?
H30A C30 H30B 109.5 . . ?
H30A C30 H30C 109.5 . . ?
H30B C30 H30C 109.5 . . ?
C28 C29 H29A 109.5 . . ?
C28 C29 H29B 109.5 . . ?
C28 C29 H29C 109.5 . . ?
H29A C29 H29B 109.5 . . ?
H29A C29 H29C 109.5 . . ?
H29B C29 H29C 109.5 . . ?
C37 C40 H40A 109.5 . . ?
C37 C40 H40B 109.5 . . ?
C37 C40 H40C 109.5 . . ?
H40A C40 H40B 109.5 . . ?
H40A C40 H40C 109.5 . . ?
H40B C40 H40C 109.5 . . ?
H3A O3 H3A 93.4 . 2_657 ?
H3A O3 H3B 104.5 2_657 2_657 ?
H3A O3 H3B 15.2 . 2_657 ?
H3A O3 H3B 104.5 . . ?
H3B O3 H3A 15.2 . 2_657 ?
H3B O3 H3B 117.2 . 2_657 ?

loop_
_geom_bond_atom_site_label_1
_geom_bond_atom_site_label_2
_geom_bond_distance
_geom_bond_site_symmetry_2
_geom_bond_publ_flag
P1 O1 1.4890(16) . ?
P1 C20 1.812(2) . ?
P1 C1 1.808(2) . ?
P1 H1 1.25(2) . ?
P2 O2 1.4859(18) . ?
P2 C31 1.807(2) . ?
P2 C23 1.808(2) . ?
P2 H2A 1.29(2) . ?
C6 H6 0.9300 . ?
C6 C1 1.387(3) . ?
C6 C5 1.399(3) . ?
C2 H2 0.9300 . ?
C2 C1 1.401(3) . ?
C2 C3 1.400(3) . ?
C4 H4 0.9300 . ?
C4 C5 1.396(3) . ?
C4 C3 1.397(3) . ?
C34 H34 0.9300 . ?
C34 C33 1.406(3) . ?
C34 C35 1.397(3) . ?
C41 C44 1.534(3) . ?
C41 C42 1.539(3) . ?
C41 C33 1.535(3) . ?
C41 C43 1.540(3) . ?
C15 C20 1.412(3) . ?
C15 C21 1.504(3) . ?
C15 C16 1.393(3) . ?
C20 C19 1.410(3) . ?
C5 C11 1.530(3) . ?
C7 C10 1.536(3) . ?
C7 C8 1.530(3) . ?
C7 C9 1.542(3) . ?
C7 C3 1.536(3) . ?
C31 C32 1.384(3) . ?
C31 C36 1.388(3) . ?
C19 C18 1.396(3) . ?
C19 C22 1.509(3) . ?
C10 H10A 0.9600 . ?
C10 H10B 0.9600 . ?
C10 H10C 0.9600 . ?
C8 H8A 0.9600 . ?
C8 H8B 0.9600 . ?
C8 H8C 0.9600 . ?
C32 H32 0.9300 . ?
C32 C33 1.394(3) . ?
C37 C35 1.539(3) . ?
C37 C38 1.516(3) . ?
C37 C39 1.532(3) . ?
C37 C40 1.548(3) . ?
C11 C12 1.541(3) . ?
C11 C13 1.539(3) . ?
C11 C14 1.533(3) . ?
C23 C28 1.408(3) . ?
C23 C24 1.411(3) . ?
C21 H21A 0.9600 . ?
C21 H21B 0.9600 . ?
C21 H21C 0.9600 . ?
C36 H36 0.9300 . ?
C36 C35 1.398(3) . ?
C27 H27 0.9300 . ?
C27 C28 1.394(3) . ?
C27 C26 1.383(4) . ?
C12 H12A 0.9600 . ?
C12 H12B 0.9600 . ?
C12 H12C 0.9600 . ?
C28 C29 1.514(3) . ?
C18 H18 0.9300 . ?
C18 C17 1.384(3) . ?
C13 H13A 0.9600 . ?
C13 H13B 0.9600 . ?
C13 H13C 0.9600 . ?
C44 H44A 0.9600 . ?
C44 H44B 0.9600 . ?
C44 H44C 0.9600 . ?
C26 H26 0.9300 . ?
C26 C25 1.377(4) . ?
C9 H9A 0.9600 . ?
C9 H9B 0.9600 . ?
C9 H9C 0.9600 . ?
C14 H14A 0.9600 . ?
C14 H14B 0.9600 . ?
C14 H14C 0.9600 . ?
C24 C25 1.392(3) . ?
C24 C30 1.504(4) . ?
C42 H42A 0.9600 . ?
C42 H42B 0.9600 . ?
C42 H42C 0.9600 . ?
C17 H17 0.9300 . ?
C17 C16 1.378(3) . ?
C16 H16 0.9300 . ?
C22 H22A 0.9600 . ?
C22 H22B 0.9600 . ?
C22 H22C 0.9600 . ?
C25 H25 0.9300 . ?
C38 H38A 0.9600 . ?
C38 H38B 0.9600 . ?
C38 H38C 0.9600 . ?
C43 H43A 0.9600 . ?
C43 H43B 0.9600 . ?
C43 H43C 0.9600 . ?
C39 H39A 0.9600 . ?
C39 H39B 0.9600 . ?
C39 H39C 0.9600 . ?
C30 H30A 0.9600 . ?
C30 H30B 0.9600 . ?
C30 H30C 0.9600 . ?
C29 H29A 0.9600 . ?
C29 H29B 0.9600 . ?
C29 H29C 0.9600 . ?
C40 H40A 0.9600 . ?
C40 H40B 0.9600 . ?
C40 H40C 0.9600 . ?
O3 H3A 0.85(12) 2_657 ?
O3 H3A 0.8500 . ?
O3 H3B 0.85(9) 2_657 ?
O3 H3B 0.8498 . ?

loop_
_smtbx_masks_void_nr
_smtbx_masks_void_average_x
_smtbx_masks_void_average_y
_smtbx_masks_void_average_z
_smtbx_masks_void_volume
_smtbx_masks_void_count_electrons
_smtbx_masks_void_content
1 0.024 0.420 0.311 16.1 0.4 ?
2 -0.024 0.420 0.689 16.1 0.4 ?
3 0.000 0.411 0.500 9.5 0.4 ?
4 0.476 0.920 0.689 16.1 0.4 ?
5 0.500 0.911 0.500 9.5 0.4 ?
6 0.524 0.920 0.311 16.1 0.4 ?
